data_4333063
loop_
_publ_author_name
'Masciocchi, Norberto'
'Galli, Simona'
'Alberti, Enrica'
'Sironi, Angelo'
'Di Nicola, Corrado'
'Pettinari, Claudio'
'Pandolfo, Luciano'

_publ_section_title
;
 Synthesis, Solid-State NMR, and X-ray Powder Diffraction Characterization
 of Group 12 Coordination Polymers, Including the First Example of a
 C-Mercuriated Pyrazole
;
_journal_issue 22
_journal_name_full 'Inorganic Chemistry'
_journal_page_first 9064
_journal_page_last 9074
_journal_paper_doi 10.1021/ic061349b
_journal_volume 45
_journal_year 2006
_chemical_formula_sum 'C10 H14 Cd N4 O4'
_chemical_formula_weight 366.66
_chemical_name_common '[Cd(Ac)(Hpz)2]n Polymorph alpha'
_chemical_name_systematic
;
 catena bis-mu-acetate,bispyrazole cadmium(ii) triclinic polymorph
;
_space_group_IT_number 2
_symmetry_cell_setting triclinic
_symmetry_space_group_name_Hall '-P 1'
_symmetry_space_group_name_H-M 'P -1'
_atom_sites_solution_hydrogens geom
_atom_sites_solution_primary direct
_atom_sites_solution_secondary difmap
_audit_creation_method SHELXL-97
_cell_angle_alpha 103.38(6)
_cell_angle_beta 89.94(6)
_cell_angle_gamma 103.22(5)
_cell_formula_units_Z 2
_cell_length_a 5.025(3)
_cell_length_b 7.867(5)
_cell_length_c 8.898(8)
_cell_measurement_reflns_used 25
_cell_measurement_temperature 293(2)
_cell_measurement_theta_max 13
_cell_measurement_theta_min 10
_cell_volume 332.6(4)
_computing_structure_refinement 'SHELXL-97 (Sheldrick, 1997)'
_computing_structure_solution 'SHELXL-86 (Sheldrick, 1986)'
_diffrn_ambient_temperature 298(2)
_diffrn_measured_fraction_theta_full 0.998
_diffrn_measured_fraction_theta_max 0.998
_diffrn_measurement_device_type 'Bruker Axs Smart'
_diffrn_measurement_method 'omega scans'
_diffrn_radiation_monochromator graphite
_diffrn_radiation_source 'fine-focus sealed tube'
_diffrn_radiation_type MoK\a
_diffrn_radiation_wavelength 0.71073
_diffrn_reflns_av_R_equivalents 0.0578
_diffrn_reflns_av_sigmaI/netI 0.0574
_diffrn_reflns_limit_h_max 6
_diffrn_reflns_limit_h_min -6
_diffrn_reflns_limit_k_max 9
_diffrn_reflns_limit_k_min -9
_diffrn_reflns_limit_l_max 10
_diffrn_reflns_limit_l_min 0
_diffrn_reflns_number 1282
_diffrn_reflns_theta_full 25.26
_diffrn_reflns_theta_max 25.26
_diffrn_reflns_theta_min 3.16
_diffrn_standards_decay_% 17
_diffrn_standards_interval_time 14400
_diffrn_standards_number 3
_exptl_absorpt_coefficient_mu 1.657
_exptl_absorpt_correction_T_max 0.7190
_exptl_absorpt_correction_T_min 0.2670
_exptl_absorpt_correction_type refdelf
_exptl_absorpt_process_details
;
(See: Walker, N. & Stuart, D. (1983) Acta Cryst. A39, 158-166)
;
_exptl_crystal_colour colorless
_exptl_crystal_density_diffrn 1.830
_exptl_crystal_density_method 'not measured'
_exptl_crystal_description prism
_exptl_crystal_F_000 182
_exptl_crystal_size_max 0.05
_exptl_crystal_size_mid 0.10
_exptl_crystal_size_min 0.10
_refine_diff_density_max 1.468
_refine_diff_density_min -1.398
_refine_diff_density_rms 0.201
_refine_ls_extinction_method none
_refine_ls_goodness_of_fit_ref 1.068
_refine_ls_hydrogen_treatment mixed
_refine_ls_matrix_type full
_refine_ls_number_parameters 88
_refine_ls_number_reflns 1199
_refine_ls_number_restraints 0
_refine_ls_restrained_S_all 1.068
_refine_ls_R_factor_all 0.0665
_refine_ls_R_factor_gt 0.0611
_refine_ls_shift/su_max 0.000
_refine_ls_shift/su_mean 0.000
_refine_ls_structure_factor_coef Fsqd
_refine_ls_weighting_details 'calc w=1/[\s^2^(Fo^2^)+(0.1140P)^2^+0.0000P] where P=(Fo^2^+2Fc^2^)/3'
_refine_ls_weighting_scheme calc
_refine_ls_wR_factor_gt 0.1525
_refine_ls_wR_factor_ref 0.1565
_reflns_number_gt 1128
_reflns_number_total 1199
_reflns_threshold_expression >2sigma(I)
_cod_data_source_file ic061349bsup1.cif
_cod_data_source_block Compound_1a
_cod_depositor_comments
;
The following automatic conversions were performed:

'_symmetry_cell_setting' value 'Triclinic' changed to 'triclinic'
according to /home/saulius/struct/CIF-dictionaries/cif_core.dic
dictionary named 'cif_core.dic' version 2.4.2 from 2011-04-26.

Automatic conversion script
Id: cif_fix_values 1891 2012-01-12 08:04:46Z andrius 
;
_cod_original_sg_symbol_H-M P-1
_cod_original_formula_sum 'C10 H14 Cd1 N4 O4'
_cod_database_code 4333063

loop_
_symmetry_equiv_pos_as_xyz
'x, y, z'
'-x, -y, -z'

loop_
_atom_site_label
_atom_site_type_symbol
_atom_site_fract_x
_atom_site_fract_y
_atom_site_fract_z
_atom_site_U_iso_or_equiv
_atom_site_adp_type
_atom_site_occupancy
_atom_site_symmetry_multiplicity
_atom_site_calc_flag
_atom_site_refinement_flags
Cd Cd 0.0000 0.0000 0.0000 0.0307(4) Uani 1 2 d S
O1 O 0.4269(10) 0.1902(7) 0.1061(7) 0.0351(13) Uani 1 1 d .
O2 O 0.7784(12) 0.1247(8) 0.2071(8) 0.0416(14) Uani 1 1 d .
N1 N 0.0488(13) -0.1983(9) 0.1423(8) 0.0335(15) Uani 1 1 d .
N2 N 0.2208(14) -0.3078(9) 0.1063(8) 0.0351(15) Uani 1 1 d .
H2 H 0.3389 -0.3004 0.0367 0.042 Uiso 1 1 calc R
C1 C 0.1867(19) -0.4290(12) 0.1912(12) 0.047(2) Uani 1 1 d .
H1 H 0.2829 -0.5181 0.1848 0.056 Uiso 1 1 calc R
C2 C -0.017(2) -0.3987(13) 0.2901(13) 0.049(2) Uani 1 1 d .
H2 H -0.0860 -0.4607 0.3642 0.059 Uiso 1 1 calc R
C3 C -0.0955(17) -0.2516(12) 0.2533(11) 0.041(2) Uani 1 1 d .
H3 H -0.2315 -0.1993 0.3012 0.050 Uiso 1 1 calc R
C4 C 0.5575(14) 0.1661(10) 0.2185(10) 0.0314(17) Uani 1 1 d .
C5 C 0.431(2) 0.1945(14) 0.3735(11) 0.048(2) Uani 1 1 d .
H5A H 0.2598 0.2272 0.3634 0.072 Uiso 1 1 calc R
H5B H 0.5523 0.2889 0.4469 0.072 Uiso 1 1 calc R
H5C H 0.3987 0.0854 0.4087 0.072 Uiso 1 1 calc R

loop_
_atom_site_aniso_label
_atom_site_aniso_U_11
_atom_site_aniso_U_22
_atom_site_aniso_U_33
_atom_site_aniso_U_23
_atom_site_aniso_U_13
_atom_site_aniso_U_12
Cd 0.0278(5) 0.0310(5) 0.0354(6) 0.0118(4) 0.0027(3) 0.0069(3)
O1 0.028(3) 0.038(3) 0.039(3) 0.013(3) 0.001(2) 0.001(2)
O2 0.037(3) 0.044(3) 0.045(4) 0.007(3) 0.005(3) 0.017(3)
N1 0.032(3) 0.037(3) 0.036(4) 0.016(3) 0.010(3) 0.010(3)
N2 0.034(3) 0.039(4) 0.034(4) 0.009(3) 0.006(3) 0.012(3)
C1 0.049(5) 0.039(5) 0.056(6) 0.017(4) -0.006(5) 0.009(4)
C2 0.051(5) 0.050(5) 0.048(6) 0.023(5) 0.005(4) 0.003(4)
C3 0.031(4) 0.055(5) 0.045(5) 0.023(4) 0.010(4) 0.013(4)
C4 0.026(4) 0.029(4) 0.031(5) -0.003(3) 0.001(3) -0.002(3)
C5 0.044(5) 0.066(6) 0.035(5) 0.013(5) 0.007(4) 0.013(4)

loop_
_atom_type_symbol
_atom_type_description
_atom_type_scat_dispersion_real
_atom_type_scat_dispersion_imag
_atom_type_scat_source
C C 0.0033 0.0016 'International Tables Vol C Tables 4.2.6.8 and 6.1.1.4'
H H 0.0000 0.0000 'International Tables Vol C Tables 4.2.6.8 and 6.1.1.4'
Cd Cd -0.8075 1.2024 'International Tables Vol C Tables 4.2.6.8 and 6.1.1.4'
N N 0.0061 0.0033 'International Tables Vol C Tables 4.2.6.8 and 6.1.1.4'
O O 0.0106 0.0060 'International Tables Vol C Tables 4.2.6.8 and 6.1.1.4'

loop_
_geom_angle_atom_site_label_1
_geom_angle_atom_site_label_2
_geom_angle_atom_site_label_3
_geom_angle
_geom_angle_site_symmetry_1
_geom_angle_site_symmetry_3
N1 Cd N1 180.0(3) . 2
N1 Cd O2 95.0(2) . 2_655
N1 Cd O2 85.0(2) 2 2_655
N1 Cd O2 85.0(2) . 1_455
N1 Cd O2 95.0(2) 2 1_455
O2 Cd O2 180.0(3) 2_655 1_455
N1 Cd O1 89.7(2) . 2
N1 Cd O1 90.3(2) 2 2
O2 Cd O1 91.4(2) 2_655 2
O2 Cd O1 88.6(2) 1_455 2
N1 Cd O1 90.3(2) . .
N1 Cd O1 89.7(2) 2 .
O2 Cd O1 88.6(2) 2_655 .
O2 Cd O1 91.4(2) 1_455 .
O1 Cd O1 180.0(3) 2 .
C4 O1 Cd 122.9(5) . .
C4 O2 Cd 132.9(6) . 1_655
C3 N1 N2 105.6(6) . .
C3 N1 Cd 131.2(5) . .
N2 N1 Cd 122.5(5) . .
C1 N2 N1 111.9(7) . .
C1 N2 H2 124.0 . .
N1 N2 H2 124.0 . .
N2 C1 C2 107.5(8) . .
N2 C1 H1 126.2 . .
C2 C1 H1 126.2 . .
C1 C2 C3 103.9(8) . .
C1 C2 H2 128.0 . .
C3 C2 H2 128.0 . .
N1 C3 C2 111.0(8) . .
N1 C3 H3 124.5 . .
C2 C3 H3 124.5 . .
O2 C4 O1 123.5(8) . .
O2 C4 C5 119.6(8) . .
O1 C4 C5 116.9(7) . .
C4 C5 H5A 109.5 . .
C4 C5 H5B 109.5 . .
H5A C5 H5B 109.5 . .
C4 C5 H5C 109.5 . .
H5A C5 H5C 109.5 . .
H5B C5 H5C 109.5 . .

loop_
_geom_bond_atom_site_label_1
_geom_bond_atom_site_label_2
_geom_bond_distance
_geom_bond_site_symmetry_2
Cd N1 2.277(7) .
Cd N1 2.277(7) 2
Cd O2 2.293(6) 2_655
Cd O2 2.293(6) 1_455
Cd O1 2.369(6) 2
Cd O1 2.369(6) .
O1 C4 1.270(10) .
O2 C4 1.225(9) .
O2 Cd 2.293(6) 1_655
N1 C3 1.314(11) .
N1 N2 1.343(9) .
N2 C1 1.329(12) .
N2 H2 0.8600 .
C1 C2 1.374(15) .
C1 H1 0.9300 .
C2 C3 1.411(13) .
C2 H2 0.9300 .
C3 H3 0.9300 .
C4 C5 1.510(12) .
C5 H5A 0.9600 .
C5 H5B 0.9600 .
C5 H5C 0.9600 .
